data_1517204
loop_
_publ_author_name
'Wang, Kai-Bo'
'Di, Ying-Tong'
'Bao, Yu'
'Yuan, Chun-Mao'
'Chen, Gang'
'Li, Da-Hong'
'Bai, Jiao'
'He, Hong-Ping'
'Hao, Xiao-Jiang'
'Pei, Yue-Hu'
'Jing, Yong-Kui'
'Li, Zhan-Lin'
'Hua, Hui-Ming'

_publ_section_title
;
 Peganumine A, a \b-Carboline Dimer with a New Octacyclic Scaffold from
 Peganum harmala.
;
_journal_issue 15
_journal_name_full 'Organic letters'
_journal_page_first 4028
_journal_page_last 4031
_journal_paper_doi 10.1021/ol501856v
_journal_volume 16
_journal_year 2014
_chemical_formula_sum 'C29 H30 N4 O3'
_chemical_formula_weight 482.57
_chemical_name_systematic
; 
 ? 
;
_space_group_IT_number 2
_symmetry_cell_setting triclinic
_symmetry_space_group_name_Hall '-P 1'
_symmetry_space_group_name_H-M 'P -1'
_atom_sites_solution_hydrogens geom
_atom_sites_solution_primary direct
_atom_sites_solution_secondary difmap
_audit_creation_method SHELXL-97
_cell_angle_alpha 109.23(3)
_cell_angle_beta 99.14(3)
_cell_angle_gamma 103.70(3)
_cell_formula_units_Z 2
_cell_length_a 8.3324(17)
_cell_length_b 11.148(2)
_cell_length_c 14.586(3)
_cell_measurement_reflns_used 3386
_cell_measurement_temperature 113(2)
_cell_measurement_theta_max 27.8426
_cell_measurement_theta_min 1.5305
_cell_volume 1200.8(6)
_computing_cell_refinement crystalclear
_computing_data_collection crystalclear
_computing_data_reduction crystalclear
_computing_molecular_graphics 'Bruker SHELXTL'
_computing_publication_material 'Bruker SHELXTL'
_computing_structure_refinement 'SHELXL-97 (Sheldrick, 1997)'
_computing_structure_solution 'SHELXS-97 (Sheldrick, 1990)'
_diffrn_ambient_temperature 113(2)
_diffrn_measured_fraction_theta_full 0.985
_diffrn_measured_fraction_theta_max 0.985
_diffrn_measurement_device_type 'rigaku saturn'
_diffrn_measurement_method '\w scans'
_diffrn_radiation_monochromator confocal
_diffrn_radiation_source 'rotating anode'
_diffrn_radiation_type MoK\a
_diffrn_radiation_wavelength 0.71073
_diffrn_reflns_av_R_equivalents 0.0348
_diffrn_reflns_av_sigmaI/netI 0.0544
_diffrn_reflns_limit_h_max 10
_diffrn_reflns_limit_h_min -10
_diffrn_reflns_limit_k_max 14
_diffrn_reflns_limit_k_min -14
_diffrn_reflns_limit_l_max 19
_diffrn_reflns_limit_l_min -19
_diffrn_reflns_number 13562
_diffrn_reflns_theta_full 27.89
_diffrn_reflns_theta_max 27.89
_diffrn_reflns_theta_min 1.53
_diffrn_standards_decay_% 0
_diffrn_standards_interval_count 0
_diffrn_standards_interval_time 0
_diffrn_standards_number 0
_exptl_absorpt_coefficient_mu 0.088
_exptl_absorpt_correction_T_max 0.9895
_exptl_absorpt_correction_T_min 0.9826
_exptl_absorpt_correction_type multi-scan
_exptl_absorpt_process_details crystalclear
_exptl_crystal_density_diffrn 1.335
_exptl_crystal_density_method 'not measured'
_exptl_crystal_F_000 512
_exptl_crystal_size_max 0.20
_exptl_crystal_size_mid 0.18
_exptl_crystal_size_min 0.12
_refine_diff_density_max 0.214
_refine_diff_density_min -0.258
_refine_diff_density_rms 0.054
_refine_ls_extinction_method none
_refine_ls_goodness_of_fit_ref 0.977
_refine_ls_hydrogen_treatment mixed
_refine_ls_matrix_type full
_refine_ls_number_parameters 337
_refine_ls_number_reflns 5643
_refine_ls_number_restraints 2
_refine_ls_restrained_S_all 0.977
_refine_ls_R_factor_all 0.0693
_refine_ls_R_factor_gt 0.0447
_refine_ls_shift/su_max 0.004
_refine_ls_shift/su_mean 0.001
_refine_ls_structure_factor_coef Fsqd
_refine_ls_weighting_details 'calc w=1/[\s^2^(Fo^2^)+(0.0662P)^2^+0.0000P] where P=(Fo^2^+2Fc^2^)/3'
_refine_ls_weighting_scheme calc
_refine_ls_wR_factor_gt 0.1004
_refine_ls_wR_factor_ref 0.1126
_reflns_number_gt 3835
_reflns_number_total 5643
_reflns_threshold_expression >2sigma(I)
_cod_data_source_file ol501856v_si_001.cif
_cod_data_source_block r140526c1
_cod_depositor_comments
;
The following automatic conversions were performed:

'_symmetry_cell_setting' value 'Triclinic' changed to 'triclinic'
according to
/usr/data/users/saulius/crontab/automatic-downloads/rss-feeds/ACS/lib/dictionaries/cif_core.dic
dictionary named 'cif_core.dic' version 2.4.2 from
2011-04-26.

'_exptl_absorpt_correction_type' value 'MULTI-SCAN'
changed to 'multi-scan' according to
/usr/data/users/saulius/crontab/automatic-downloads/rss-feeds/ACS/lib/dictionaries/cif_core.dic
dictionary named 'cif_core.dic' version 2.4.2 from 2011-04-26.

Automatic conversion script
Id: cif_fix_values 2281 2013-09-26 08:29:07Z andrius 

 Adding full bibliography for 1517204.cif.
;
_cod_original_cell_volume 1200.7(4)
_cod_original_sg_symbol_H-M P-1
_cod_database_code 1517204

loop_
_symmetry_equiv_pos_as_xyz
'x, y, z'
'-x, -y, -z'

loop_
_atom_site_label
_atom_site_type_symbol
_atom_site_fract_x
_atom_site_fract_y
_atom_site_fract_z
_atom_site_U_iso_or_equiv
_atom_site_adp_type
_atom_site_occupancy
_atom_site_symmetry_multiplicity
_atom_site_calc_flag
_atom_site_refinement_flags
O1 O 0.28469(14) 0.28540(11) -0.46556(7) 0.0289(3) Uani 1 1 d .
O2 O 0.32215(13) 0.54761(10) 0.08482(7) 0.0224(2) Uani 1 1 d .
O1' O -0.52066(14) 0.04508(11) 0.39394(9) 0.0320(3) Uani 1 1 d .
C1 C 0.22605(18) 0.29690(14) 0.02810(10) 0.0178(3) Uani 1 1 d .
N2 N 0.06985(15) 0.22151(11) 0.04649(8) 0.0178(3) Uani 1 1 d .
C3 C -0.08868(18) 0.23293(15) -0.00632(10) 0.0213(3) Uani 1 1 d .
H3A H -0.0784 0.3281 0.0082 0.026 Uiso 1 1 calc R
H3B H -0.1868 0.1939 0.0164 0.026 Uiso 1 1 calc R
C4 C -0.11671(19) 0.15745(15) -0.11927(11) 0.0239(3) Uani 1 1 d .
H4A H -0.1487 0.0601 -0.1352 0.029 Uiso 1 1 calc R
H4B H -0.2111 0.1756 -0.1574 0.029 Uiso 1 1 calc R
C5 C 0.04495(18) 0.20186(14) -0.14924(10) 0.0205(3) Uani 1 1 d .
C6 C 0.07160(19) 0.20184(14) -0.24485(10) 0.0195(3) Uani 1 1 d .
C7 C -0.0312(2) 0.15026(14) -0.34349(11) 0.0226(3) Uani 1 1 d .
H7 H -0.1472 0.0979 -0.3590 0.027 Uiso 1 1 calc R
C8 C 0.0366(2) 0.17577(15) -0.41839(10) 0.0228(3) Uani 1 1 d .
H8 H -0.0333 0.1408 -0.4852 0.027 Uiso 1 1 calc R
C9 C 0.20832(19) 0.25323(15) -0.39615(10) 0.0214(3) Uani 1 1 d .
C10 C 0.31505(19) 0.30213(14) -0.30040(10) 0.0203(3) Uani 1 1 d .
H10 H 0.4314 0.3531 -0.2859 0.024 Uiso 1 1 calc R
C11 C 0.24652(18) 0.27433(14) -0.22599(10) 0.0185(3) Uani 1 1 d .
N12 N 0.32342(15) 0.31191(12) -0.12562(8) 0.0184(3) Uani 1 1 d D
C13 C 0.19969(18) 0.26893(14) -0.08063(10) 0.0188(3) Uani 1 1 d .
C14 C 0.25094(17) 0.44454(14) 0.09560(10) 0.0189(3) Uani 1 1 d .
C15 C 0.29253(18) 0.25382(14) 0.17801(10) 0.0192(3) Uani 1 1 d .
H15A H 0.2677 0.1651 0.1828 0.023 Uiso 1 1 calc R
H15B H 0.3744 0.3215 0.2411 0.023 Uiso 1 1 calc R
C16 C 0.36356(18) 0.25241(14) 0.08456(10) 0.0191(3) Uani 1 1 d .
C17 C 0.3567(2) 0.11092(15) 0.02060(11) 0.0246(3) Uani 1 1 d .
H17A H 0.3963 0.1114 -0.0391 0.037 Uiso 1 1 calc R
H17B H 0.2389 0.0515 -0.0002 0.037 Uiso 1 1 calc R
H17C H 0.4306 0.0791 0.0600 0.037 Uiso 1 1 calc R
C18 C 0.54602(18) 0.34609(15) 0.11276(11) 0.0224(3) Uani 1 1 d .
H18A H 0.6250 0.3117 0.1462 0.034 Uiso 1 1 calc R
H18B H 0.5529 0.4354 0.1583 0.034 Uiso 1 1 calc R
H18C H 0.5771 0.3513 0.0518 0.034 Uiso 1 1 calc R
C19 C 0.1789(2) 0.24107(19) -0.56515(11) 0.0348(4) Uani 1 1 d .
H19A H 0.1372 0.1432 -0.5945 0.052 Uiso 1 1 calc R
H19B H 0.2456 0.2738 -0.6065 0.052 Uiso 1 1 calc R
H19C H 0.0815 0.2759 -0.5627 0.052 Uiso 1 1 calc R
C1' C 0.12682(18) 0.29059(13) 0.15634(10) 0.0186(3) Uani 1 1 d .
N2' N 0.18069(15) 0.43417(11) 0.17066(8) 0.0192(3) Uani 1 1 d .
C3' C 0.18778(19) 0.54155(14) 0.26304(11) 0.0246(3) Uani 1 1 d .
H3'1 H 0.2148 0.6277 0.2540 0.030 Uiso 1 1 calc R
H3'2 H 0.2793 0.5483 0.3186 0.030 Uiso 1 1 calc R
C4' C 0.0156(2) 0.51332(15) 0.28934(12) 0.0258(3) Uani 1 1 d .
H4'1 H 0.0297 0.5703 0.3602 0.031 Uiso 1 1 calc R
H4'2 H -0.0674 0.5356 0.2462 0.031 Uiso 1 1 calc R
C5' C -0.05177(18) 0.36939(14) 0.27423(10) 0.0198(3) Uani 1 1 d .
C6' C -0.17750(18) 0.30612(14) 0.31472(10) 0.0197(3) Uani 1 1 d .
C7' C -0.27377(19) 0.35218(15) 0.38147(11) 0.0236(3) Uani 1 1 d .
H7' H -0.2626 0.4446 0.4094 0.028 Uiso 1 1 calc R
C8' C -0.38480(19) 0.26174(15) 0.40616(11) 0.0254(3) Uani 1 1 d .
H8' H -0.4493 0.2925 0.4519 0.031 Uiso 1 1 calc R
C9' C -0.40349(19) 0.12466(15) 0.36444(11) 0.0239(3) Uani 1 1 d .
C10' C -0.30928(19) 0.07478(15) 0.29913(10) 0.0222(3) Uani 1 1 d .
H10' H -0.3202 -0.0177 0.2722 0.027 Uiso 1 1 calc R
C11' C -0.19745(18) 0.16802(14) 0.27520(10) 0.0198(3) Uani 1 1 d .
N12' N -0.08654(16) 0.14842(12) 0.21478(9) 0.0195(3) Uani 1 1 d D
C13' C -0.00083(18) 0.27064(14) 0.21401(10) 0.0193(3) Uani 1 1 d .
C14' C -0.5105(2) -0.08659(16) 0.37495(13) 0.0320(4) Uani 1 1 d .
H14A H -0.5429 -0.1380 0.3023 0.048 Uiso 1 1 calc R
H14B H -0.5883 -0.1308 0.4061 0.048 Uiso 1 1 calc R
H14C H -0.3931 -0.0815 0.4034 0.048 Uiso 1 1 calc R
H12B H -0.081(2) 0.0683(11) 0.1803(11) 0.033(5) Uiso 1 1 d D
H12A H 0.4337(13) 0.3617(15) -0.0968(11) 0.035(5) Uiso 1 1 d D

loop_
_atom_site_aniso_label
_atom_site_aniso_U_11
_atom_site_aniso_U_22
_atom_site_aniso_U_33
_atom_site_aniso_U_23
_atom_site_aniso_U_13
_atom_site_aniso_U_12
O1 0.0262(6) 0.0441(7) 0.0191(5) 0.0141(5) 0.0073(5) 0.0119(5)
O2 0.0176(5) 0.0207(5) 0.0310(6) 0.0129(4) 0.0067(4) 0.0048(4)
O1' 0.0310(6) 0.0325(6) 0.0494(7) 0.0249(5) 0.0250(6) 0.0171(5)
C1 0.0146(7) 0.0183(7) 0.0203(7) 0.0083(6) 0.0041(6) 0.0037(6)
N2 0.0148(6) 0.0189(6) 0.0203(6) 0.0089(5) 0.0052(5) 0.0042(5)
C3 0.0144(7) 0.0232(8) 0.0283(8) 0.0128(6) 0.0054(6) 0.0052(6)
C4 0.0181(7) 0.0264(8) 0.0249(7) 0.0118(6) 0.0039(6) 0.0014(6)
C5 0.0180(7) 0.0190(7) 0.0232(7) 0.0086(6) 0.0035(6) 0.0040(6)
C6 0.0200(7) 0.0170(7) 0.0207(7) 0.0065(6) 0.0037(6) 0.0063(6)
C7 0.0193(7) 0.0199(7) 0.0249(7) 0.0059(6) 0.0022(6) 0.0057(6)
C8 0.0234(8) 0.0236(8) 0.0188(7) 0.0042(6) 0.0016(6) 0.0107(6)
C9 0.0239(8) 0.0236(8) 0.0206(7) 0.0084(6) 0.0086(6) 0.0123(6)
C10 0.0182(7) 0.0213(7) 0.0209(7) 0.0065(6) 0.0055(6) 0.0071(6)
C11 0.0184(7) 0.0174(7) 0.0194(7) 0.0061(6) 0.0031(6) 0.0072(6)
N12 0.0144(6) 0.0212(6) 0.0181(6) 0.0078(5) 0.0027(5) 0.0034(5)
C13 0.0172(7) 0.0187(7) 0.0220(7) 0.0097(6) 0.0056(6) 0.0052(6)
C14 0.0127(7) 0.0203(7) 0.0244(7) 0.0102(6) 0.0024(6) 0.0056(6)
C15 0.0185(7) 0.0205(7) 0.0206(7) 0.0093(6) 0.0050(6) 0.0078(6)
C16 0.0195(7) 0.0211(7) 0.0184(7) 0.0083(6) 0.0048(6) 0.0083(6)
C17 0.0302(9) 0.0243(8) 0.0238(7) 0.0104(6) 0.0092(7) 0.0133(7)
C18 0.0180(7) 0.0277(8) 0.0232(7) 0.0110(6) 0.0051(6) 0.0087(6)
C19 0.0326(10) 0.0512(11) 0.0206(8) 0.0154(7) 0.0028(7) 0.0133(8)
C1' 0.0190(7) 0.0157(7) 0.0219(7) 0.0076(6) 0.0063(6) 0.0054(6)
N2' 0.0197(6) 0.0141(6) 0.0235(6) 0.0068(5) 0.0067(5) 0.0048(5)
C3' 0.0237(8) 0.0167(7) 0.0304(8) 0.0044(6) 0.0096(7) 0.0058(6)
C4' 0.0245(8) 0.0204(8) 0.0345(8) 0.0089(7) 0.0132(7) 0.0090(6)
C5' 0.0180(7) 0.0204(7) 0.0221(7) 0.0082(6) 0.0049(6) 0.0077(6)
C6' 0.0172(7) 0.0210(7) 0.0209(7) 0.0078(6) 0.0032(6) 0.0072(6)
C7' 0.0222(8) 0.0227(8) 0.0280(8) 0.0089(6) 0.0086(7) 0.0105(6)
C8' 0.0239(8) 0.0309(9) 0.0284(8) 0.0126(7) 0.0131(7) 0.0147(7)
C9' 0.0183(7) 0.0291(8) 0.0301(8) 0.0166(7) 0.0087(7) 0.0086(6)
C10' 0.0220(8) 0.0217(8) 0.0254(7) 0.0103(6) 0.0075(6) 0.0087(6)
C11' 0.0173(7) 0.0221(7) 0.0201(7) 0.0079(6) 0.0049(6) 0.0068(6)
N12' 0.0218(6) 0.0168(6) 0.0209(6) 0.0065(5) 0.0090(5) 0.0066(5)
C13' 0.0188(7) 0.0192(7) 0.0206(7) 0.0087(6) 0.0048(6) 0.0058(6)
C14' 0.0298(9) 0.0300(9) 0.0466(10) 0.0219(8) 0.0174(8) 0.0126(7)

loop_
_atom_type_symbol
_atom_type_description
_atom_type_scat_dispersion_real
_atom_type_scat_dispersion_imag
_atom_type_scat_source
C C 0.0033 0.0016 'International Tables Vol C Tables 4.2.6.8 and 6.1.1.4'
H H 0.0000 0.0000 'International Tables Vol C Tables 4.2.6.8 and 6.1.1.4'
N N 0.0061 0.0033 'International Tables Vol C Tables 4.2.6.8 and 6.1.1.4'
O O 0.0106 0.0060 'International Tables Vol C Tables 4.2.6.8 and 6.1.1.4'

loop_
_geom_angle_atom_site_label_1
_geom_angle_atom_site_label_2
_geom_angle_atom_site_label_3
_geom_angle
C9 O1 C19 117.01(13)
C9' O1' C14' 115.82(12)
C13 C1 N2 109.84(12)
C13 C1 C14 114.93(12)
N2 C1 C14 102.93(11)
C13 C1 C16 121.04(11)
N2 C1 C16 99.47(10)
C14 C1 C16 106.15(11)
C1' N2 C3 117.91(11)
C1' N2 C1 94.81(11)
C3 N2 C1 112.92(11)
N2 C3 C4 107.92(11)
N2 C3 H3A 110.1
C4 C3 H3A 110.1
N2 C3 H3B 110.1
C4 C3 H3B 110.1
H3A C3 H3B 108.4
C5 C4 C3 109.48(12)
C5 C4 H4A 109.8
C3 C4 H4A 109.8
C5 C4 H4B 109.8
C3 C4 H4B 109.8
H4A C4 H4B 108.2
C13 C5 C6 106.32(13)
C13 C5 C4 122.36(13)
C6 C5 C4 130.86(13)
C7 C6 C11 118.17(13)
C7 C6 C5 135.39(14)
C11 C6 C5 106.43(13)
C8 C7 C6 119.90(14)
C8 C7 H7 120.1
C6 C7 H7 120.1
C7 C8 C9 120.42(14)
C7 C8 H8 119.8
C9 C8 H8 119.8
O1 C9 C10 114.57(13)
O1 C9 C8 124.14(13)
C10 C9 C8 121.29(14)
C9 C10 C11 117.86(14)
C9 C10 H10 121.1
C11 C10 H10 121.1
N12 C11 C10 129.47(13)
N12 C11 C6 108.24(12)
C10 C11 C6 122.24(13)
C11 N12 C13 107.96(12)
C11 N12 H12A 123.2(11)
C13 N12 H12A 128.6(11)
C5 C13 N12 110.99(12)
C5 C13 C1 123.53(13)
N12 C13 C1 125.40(13)
O2 C14 N2' 127.69(13)
O2 C14 C1 128.50(12)
N2' C14 C1 103.79(11)
C1' C15 C16 102.94(11)
C1' C15 H15A 111.2
C16 C15 H15A 111.2
C1' C15 H15B 111.2
C16 C15 H15B 111.2
H15A C15 H15B 109.1
C17 C16 C18 109.30(12)
C17 C16 C15 110.71(12)
C18 C16 C15 113.19(12)
C17 C16 C1 110.03(12)
C18 C16 C1 113.73(12)
C15 C16 C1 99.59(10)
C16 C17 H17A 109.5
C16 C17 H17B 109.5
H17A C17 H17B 109.5
C16 C17 H17C 109.5
H17A C17 H17C 109.5
H17B C17 H17C 109.5
C16 C18 H18A 109.5
C16 C18 H18B 109.5
H18A C18 H18B 109.5
C16 C18 H18C 109.5
H18A C18 H18C 109.5
H18B C18 H18C 109.5
O1 C19 H19A 109.5
O1 C19 H19B 109.5
H19A C19 H19B 109.5
O1 C19 H19C 109.5
H19A C19 H19C 109.5
H19B C19 H19C 109.5
N2 C1' C13' 117.49(12)
N2 C1' N2' 102.97(11)
C13' C1' N2' 108.11(11)
N2 C1' C15 100.18(11)
C13' C1' C15 119.84(12)
N2' C1' C15 106.58(11)
C14 N2' C3' 127.84(12)
C14 N2' C1' 107.82(11)
C3' N2' C1' 122.99(11)
N2' C3' C4' 109.83(12)
N2' C3' H3'1 109.7
C4' C3' H3'1 109.7
N2' C3' H3'2 109.7
C4' C3' H3'2 109.7
H3'1 C3' H3'2 108.2
C5' C4' C3' 110.49(12)
C5' C4' H4'1 109.6
C3' C4' H4'1 109.6
C5' C4' H4'2 109.6
C3' C4' H4'2 109.6
H4'1 C4' H4'2 108.1
C13' C5' C6' 106.73(13)
C13' C5' C4' 123.53(13)
C6' C5' C4' 129.73(13)
C7' C6' C11' 118.56(13)
C7' C6' C5' 134.38(14)
C11' C6' C5' 107.05(12)
C8' C7' C6' 119.28(14)
C8' C7' H7' 120.4
C6' C7' H7' 120.4
C7' C8' C9' 120.77(14)
C7' C8' H8' 119.6
C9' C8' H8' 119.6
O1' C9' C10' 123.18(14)
O1' C9' C8' 114.88(13)
C10' C9' C8' 121.94(14)
C9' C10' C11' 116.38(14)
C9' C10' H10' 121.8
C11' C10' H10' 121.8
N12' C11' C10' 129.24(13)
N12' C11' C6' 107.68(12)
C10' C11' C6' 123.06(13)
C11' N12' C13' 108.52(11)
C11' N12' H12B 122.8(11)
C13' N12' H12B 128.5(11)
C5' C13' N12' 110.00(13)
C5' C13' C1' 125.24(13)
N12' C13' C1' 124.76(12)
O1' C14' H14A 109.5
O1' C14' H14B 109.5
H14A C14' H14B 109.5
O1' C14' H14C 109.5
H14A C14' H14C 109.5
H14B C14' H14C 109.5

loop_
_geom_bond_atom_site_label_1
_geom_bond_atom_site_label_2
_geom_bond_distance
O1 C9 1.3765(17)
O1 C19 1.4300(19)
O2 C14 1.2340(17)
O1' C9' 1.3784(18)
O1' C14' 1.4274(19)
C1 C13 1.4805(19)
C1 N2 1.4878(17)
C1 C14 1.558(2)
C1 C16 1.5734(19)
N2 C1' 1.4691(18)
N2 C3 1.4748(18)
C3 C4 1.532(2)
C3 H3A 0.9900
C3 H3B 0.9900
C4 C5 1.505(2)
C4 H4A 0.9900
C4 H4B 0.9900
C5 C13 1.365(2)
C5 C6 1.4465(19)
C6 C7 1.402(2)
C6 C11 1.422(2)
C7 C8 1.385(2)
C7 H7 0.9500
C8 C9 1.407(2)
C8 H8 0.9500
C9 C10 1.383(2)
C10 C11 1.3910(19)
C10 H10 0.9500
C11 N12 1.3784(18)
N12 C13 1.3826(18)
N12 H12A 0.900(9)
C14 N2' 1.3452(17)
C15 C1' 1.5457(19)
C15 C16 1.5669(19)
C15 H15A 0.9900
C15 H15B 0.9900
C16 C17 1.527(2)
C16 C18 1.529(2)
C17 H17A 0.9800
C17 H17B 0.9800
C17 H17C 0.9800
C18 H18A 0.9800
C18 H18B 0.9800
C18 H18C 0.9800
C19 H19A 0.9800
C19 H19B 0.9800
C19 H19C 0.9800
C1' C13' 1.4777(19)
C1' N2' 1.4888(18)
N2' C3' 1.4598(18)
C3' C4' 1.532(2)
C3' H3'1 0.9900
C3' H3'2 0.9900
C4' C5' 1.496(2)
C4' H4'1 0.9900
C4' H4'2 0.9900
C5' C13' 1.366(2)
C5' C6' 1.437(2)
C6' C7' 1.403(2)
C6' C11' 1.412(2)
C7' C8' 1.380(2)
C7' H7' 0.9500
C8' C9' 1.405(2)
C8' H8' 0.9500
C9' C10' 1.389(2)
C10' C11' 1.398(2)
C10' H10' 0.9500
C11' N12' 1.3806(18)
N12' C13' 1.3850(18)
N12' H12B 0.885(9)
C14' H14A 0.9800
C14' H14B 0.9800
C14' H14C 0.9800

loop_
_geom_hbond_atom_site_label_D
_geom_hbond_atom_site_label_H
_geom_hbond_atom_site_label_A
_geom_hbond_distance_DH
_geom_hbond_distance_HA
_geom_hbond_distance_DA
_geom_hbond_angle_DHA
_geom_hbond_site_symmetry_A
N12 H12A O2 0.900(9) 1.997(11) 2.8575(19) 159.3(15) 2_665

loop_
_geom_torsion_atom_site_label_1
_geom_torsion_atom_site_label_2
_geom_torsion_atom_site_label_3
_geom_torsion_atom_site_label_4
_geom_torsion
C13 C1 N2 C1' -169.77(11)
C14 C1 N2 C1' -46.92(12)
C16 C1 N2 C1' 62.21(11)
C13 C1 N2 C3 -46.71(14)
C14 C1 N2 C3 76.14(13)
C16 C1 N2 C3 -174.73(10)
C1' N2 C3 C4 177.89(11)
C1 N2 C3 C4 68.80(14)
N2 C3 C4 C5 -50.14(15)
C3 C4 C5 C13 16.61(19)
C3 C4 C5 C6 -154.49(14)
C13 C5 C6 C7 179.19(16)
C4 C5 C6 C7 -8.6(3)
C13 C5 C6 C11 -1.33(15)
C4 C5 C6 C11 170.85(14)
C11 C6 C7 C8 -2.9(2)
C5 C6 C7 C8 176.51(15)
C6 C7 C8 C9 0.0(2)
C19 O1 C9 C10 -178.06(13)
C19 O1 C9 C8 2.7(2)
C7 C8 C9 O1 -178.70(13)
C7 C8 C9 C10 2.1(2)
O1 C9 C10 C11 179.61(11)
C8 C9 C10 C11 -1.1(2)
C9 C10 C11 N12 -179.17(14)
C9 C10 C11 C6 -1.9(2)
C7 C6 C11 N12 -178.29(12)
C5 C6 C11 N12 2.13(15)
C7 C6 C11 C10 4.0(2)
C5 C6 C11 C10 -175.61(13)
C10 C11 N12 C13 175.40(14)
C6 C11 N12 C13 -2.12(15)
C6 C5 C13 N12 0.05(16)
C4 C5 C13 N12 -172.94(12)
C6 C5 C13 C1 177.01(12)
C4 C5 C13 C1 4.0(2)
C11 N12 C13 C5 1.30(16)
C11 N12 C13 C1 -175.60(13)
N2 C1 C13 C5 9.97(18)
C14 C1 C13 C5 -105.49(16)
C16 C1 C13 C5 124.88(15)
N2 C1 C13 N12 -173.51(12)
C14 C1 C13 N12 71.03(17)
C16 C1 C13 N12 -58.60(19)
C13 C1 C14 O2 -34.3(2)
N2 C1 C14 O2 -153.65(13)
C16 C1 C14 O2 102.33(16)
C13 C1 C14 N2' 147.43(12)
N2 C1 C14 N2' 28.05(13)
C16 C1 C14 N2' -75.97(13)
C1' C15 C16 C17 -113.04(13)
C1' C15 C16 C18 123.84(13)
C1' C15 C16 C1 2.75(13)
C13 C1 C16 C17 -43.03(17)
N2 C1 C16 C17 77.09(13)
C14 C1 C16 C17 -176.38(11)
C13 C1 C16 C18 79.96(16)
N2 C1 C16 C18 -159.92(11)
C14 C1 C16 C18 -53.39(14)
C13 C1 C16 C15 -159.34(12)
N2 C1 C16 C15 -39.22(12)
C14 C1 C16 C15 67.31(13)
C3 N2 C1' C13' 49.19(16)
C1 N2 C1' C13' 168.32(12)
C3 N2 C1' N2' -69.45(14)
C1 N2 C1' N2' 49.67(11)
C3 N2 C1' C15 -179.26(11)
C1 N2 C1' C15 -60.13(11)
C16 C15 C1' N2 35.11(13)
C16 C15 C1' C13' 165.17(12)
C16 C15 C1' N2' -71.83(13)
O2 C14 N2' C3' -7.4(2)
C1 C14 N2' C3' 170.93(13)
O2 C14 N2' C1' -174.27(13)
C1 C14 N2' C1' 4.05(13)
N2 C1' N2' C14 -35.50(13)
C13' C1' N2' C14 -160.50(11)
C15 C1' N2' C14 69.43(13)
N2 C1' N2' C3' 156.83(12)
C13' C1' N2' C3' 31.83(17)
C15 C1' N2' C3' -98.23(14)
C14 N2' C3' C4' 141.50(14)
C1' N2' C3' C4' -53.42(18)
N2' C3' C4' C5' 43.00(17)
C3' C4' C5' C13' -21.1(2)
C3' C4' C5' C6' 160.06(14)
C13' C5' C6' C7' 178.60(16)
C4' C5' C6' C7' -2.4(3)
C13' C5' C6' C11' -0.35(16)
C4' C5' C6' C11' 178.67(14)
C11' C6' C7' C8' -0.2(2)
C5' C6' C7' C8' -179.05(15)
C6' C7' C8' C9' -0.7(2)
C14' O1' C9' C10' 15.4(2)
C14' O1' C9' C8' -164.11(13)
C7' C8' C9' O1' -178.87(13)
C7' C8' C9' C10' 1.6(2)
O1' C9' C10' C11' 179.04(13)
C8' C9' C10' C11' -1.4(2)
C9' C10' C11' N12' 178.56(14)
C9' C10' C11' C6' 0.5(2)
C7' C6' C11' N12' -178.12(13)
C5' C6' C11' N12' 1.02(15)
C7' C6' C11' C10' 0.3(2)
C5' C6' C11' C10' 179.42(13)
C10' C11' N12' C13' -179.58(14)
C6' C11' N12' C13' -1.31(15)
C6' C5' C13' N12' -0.45(16)
C4' C5' C13' N12' -179.55(13)
C6' C5' C13' C1' 179.54(13)
C4' C5' C13' C1' 0.4(2)
C11' N12' C13' C5' 1.11(16)
C11' N12' C13' C1' -178.88(13)
N2 C1' C13' C5' -119.27(16)
N2' C1' C13' C5' -3.40(19)
C15 C1' C13' C5' 118.86(16)
N2 C1' C13' N12' 60.73(18)
N2' C1' C13' N12' 176.59(12)
C15 C1' C13' N12' -61.15(19)
